data_1572804
loop_
_publ_author_name
'Cheng, Fang-Ju'
'Wang, Kai-Min'
'Lee, Chia-Yi'
'Wang, Song-Wei'
'Thapa, Kedar Bahadur'
'Govindaraj, Manivannan'
'Chen, Jhy-Der'

_publ_section_title
;
 Influence of Metal Ions on the Structural Complexity of Mixed-Ligand
 Divalent Coordination Polymers
;
_journal_issue 5
_journal_name_full Chemistry
_journal_page_first 1020
_journal_page_last 1038
_journal_paper_doi 10.3390/chemistry6050059
_journal_volume 6
_journal_year 2024
_chemical_formula_sum 'C49 H34 N4 O12 Zn2'
_chemical_formula_weight 1001.54
_space_group_crystal_system monoclinic
_space_group_IT_number 15
_space_group_name_Hall '-C 2yc'
_space_group_name_H-M_alt 'C 1 2/c 1'
_atom_sites_solution_hydrogens mixed
_audit_creation_method SHELXL-2014/7
_cell_angle_alpha 90
_cell_angle_beta 105.7361(13)
_cell_angle_gamma 90
_cell_formula_units_Z 4
_cell_length_a 16.4613(4)
_cell_length_b 14.2488(3)
_cell_length_c 20.9984(5)
_cell_measurement_reflns_used 9951
_cell_measurement_temperature 305(2)
_cell_measurement_theta_max 28.32
_cell_measurement_theta_min 2.33
_cell_volume 4740.66(19)
_computing_cell_refinement 'Bruker SAINT'
_computing_data_collection 'Bruker APEX2'
_computing_data_reduction 'Bruker SAINT'
_computing_molecular_graphics 'Bruker SHELXTL'
_computing_publication_material 'Bruker SHELXTL'
_computing_structure_refinement 'SHELXL-2014/7 (Sheldrick, 2014)'
_computing_structure_solution 'SHELXS-97 (Sheldrick 2008)'
_diffrn_ambient_temperature 305(2)
_diffrn_measured_fraction_theta_full 1.000
_diffrn_measured_fraction_theta_max 1.000
_diffrn_measurement_device_type 'Bruker APEX-II CCD'
_diffrn_measurement_method '\f and \w scans'
_diffrn_radiation_type MoK\a
_diffrn_radiation_wavelength 0.71073
_diffrn_reflns_av_R_equivalents 0.0368
_diffrn_reflns_av_unetI/netI 0.0239
_diffrn_reflns_Laue_measured_fraction_full 1.000
_diffrn_reflns_Laue_measured_fraction_max 1.000
_diffrn_reflns_limit_h_max 20
_diffrn_reflns_limit_h_min -20
_diffrn_reflns_limit_k_max 17
_diffrn_reflns_limit_k_min -17
_diffrn_reflns_limit_l_max 25
_diffrn_reflns_limit_l_min -25
_diffrn_reflns_number 36000
_diffrn_reflns_point_group_measured_fraction_full 1.000
_diffrn_reflns_point_group_measured_fraction_max 1.000
_diffrn_reflns_theta_full 25.242
_diffrn_reflns_theta_max 25.994
_diffrn_reflns_theta_min 1.922
_exptl_absorpt_coefficient_mu 1.078
_exptl_absorpt_correction_T_max 0.7457
_exptl_absorpt_correction_T_min 0.6677
_exptl_absorpt_correction_type multi-scan
_exptl_absorpt_process_details 'sadabs v2008/1(bruker axs, 2008)'
_exptl_crystal_colour colourless
_exptl_crystal_density_diffrn 1.403
_exptl_crystal_description Plate
_exptl_crystal_F_000 2048
_exptl_crystal_size_max 0.300
_exptl_crystal_size_mid 0.300
_exptl_crystal_size_min 0.050
_refine_diff_density_max 1.119
_refine_diff_density_min -2.003
_refine_diff_density_rms 0.080
_refine_ls_extinction_method none
_refine_ls_goodness_of_fit_ref 1.010
_refine_ls_hydrogen_treatment constr
_refine_ls_matrix_type full
_refine_ls_number_parameters 319
_refine_ls_number_reflns 4678
_refine_ls_number_restraints 1
_refine_ls_restrained_S_all 1.010
_refine_ls_R_factor_all 0.0635
_refine_ls_R_factor_gt 0.0602
_refine_ls_shift/su_max 0.001
_refine_ls_shift/su_mean 0.000
_refine_ls_structure_factor_coef Fsqd
_refine_ls_weighting_details 'w=1/[\s^2^(Fo^2^)+75.1500P] where P=(Fo^2^+2Fc^2^)/3'
_refine_ls_weighting_scheme calc
_refine_ls_wR_factor_gt 0.1417
_refine_ls_wR_factor_ref 0.1429
_reflns_Friedel_coverage 0.000
_reflns_number_gt 4280
_reflns_number_total 4678
_reflns_threshold_expression 'I > 2\s(I)'
_cod_data_source_file allcif.cif
_cod_data_source_block 1
_cod_depositor_comments
;
The following automatic conversions were performed:

data item '_exptl_absorpt_correction_type' value 'multi_scan' was
changed to 'multi-scan' in accordance with the
/home/data/users/saulius/crontab/automatic-downloads/current/MDPI/lib/dictionaries/cif_core.dic
dictionary named 'cif_core.dic' version 2.4.2 last updated on
2011-04-26.

Automatic conversion script
Id: cif_fix_values 8170 2020-07-09 18:12:32Z antanas 
;
_cod_original_sg_symbol_H-M 'C 2/c'
_cod_database_code 1572804
_shelx_shelxl_version_number 2014/7
_shelx_space_group_comment
; 
The symmetry employed for this shelxl refinement is uniquely defined 
by the following loop, which should always be used as a source of 
symmetry information in preference to the above space-group names. 
They are only intended as comments. 
;
_shelx_estimated_absorpt_t_min 0.738
_shelx_estimated_absorpt_t_max 0.948

loop_
_space_group_symop_operation_xyz
'x, y, z'
'-x, y, -z+1/2'
'x+1/2, y+1/2, z'
'-x+1/2, y+1/2, -z+1/2'
'-x, -y, -z'
'x, -y, z-1/2'
'-x+1/2, -y+1/2, -z'
'x+1/2, -y+1/2, z-1/2'

loop_
_atom_site_label
_atom_site_type_symbol
_atom_site_fract_x
_atom_site_fract_y
_atom_site_fract_z
_atom_site_U_iso_or_equiv
_atom_site_adp_type
_atom_site_occupancy
_atom_site_site_symmetry_order
_atom_site_calc_flag
_atom_site_refinement_flags_posn
_atom_site_refinement_flags_adp
_atom_site_refinement_flags_occupancy
_atom_site_disorder_assembly
_atom_site_disorder_group
Zn Zn 0.52635(3) 0.89992(4) 0.82431(2) 0.02300(15) Uani 1 1 d . . . . .
O1 O 0.701(3) 1.115(4) 1.003(3) 0.063(8) Uani 0.5 1 d . . P . .
O1' O 0.724(3) 1.101(4) 1.002(2) 0.078(12) Uani 0.5 1 d . . P . .
O2 O 1.0000 1.2391(4) 1.2500 0.0549(16) Uani 1 2 d S T P . .
O3 O 0.4428(3) 0.7954(3) 0.80438(19) 0.0477(10) Uani 1 1 d . . . . .
O4 O 0.382(2) 0.816(3) 0.6985(19) 0.028(4) Uani 0.5 1 d . . P . .
O4' O 0.393(3) 0.799(3) 0.693(2) 0.044(8) Uani 0.5 1 d . . P . .
O5 O 0.0770(2) 0.4911(3) 0.70505(18) 0.0442(10) Uani 1 1 d . . . . .
O6 O 0.1026(2) 0.5044(3) 0.81457(18) 0.0414(9) Uani 1 1 d . . . . .
N1 N 0.5480(2) 0.8961(3) 0.92433(18) 0.0305(9) Uani 1 1 d . . . . .
N2 N 0.6793(4) 1.0098(4) 1.0743(2) 0.0610(16) Uani 1 1 d . . . . .
H2B H 0.6889 0.9976 1.1158 0.073 Uiso 1 1 calc R U . . .
C1 C 0.4981(4) 0.8440(4) 0.9508(3) 0.0418(13) Uani 1 1 d . . . . .
H1A H 0.4583 0.8051 0.9233 0.050 Uiso 1 1 calc R U . . .
C2 C 0.5038(4) 0.8460(5) 1.0173(3) 0.0541(16) Uani 1 1 d . . . . .
H2C H 0.4685 0.8091 1.0347 0.065 Uiso 1 1 calc R U . . .
C3 C 0.5628(4) 0.9036(5) 1.0575(3) 0.0540(16) Uani 1 1 d . . . . .
H3A H 0.5663 0.9076 1.1023 0.065 Uiso 1 1 calc R U . . .
C4 C 0.6170(4) 0.9556(4) 1.0315(3) 0.0437(14) Uani 1 1 d . . . . .
C5 C 0.6072(3) 0.9506(4) 0.9635(2) 0.0372(12) Uani 1 1 d . . . . .
H5A H 0.6425 0.9858 0.9449 0.045 Uiso 1 1 calc R U . . .
C6 C 0.7262(4) 1.0792(4) 1.0581(3) 0.0529(16) Uani 1 1 d . . . . .
C7 C 0.7970(4) 1.1186(4) 1.1125(3) 0.0498(15) Uani 1 1 d . . . . .
C8 C 0.8349(4) 1.0696(5) 1.1698(3) 0.0585(18) Uani 1 1 d . . . . .
H8A H 0.8139 1.0111 1.1770 0.070 Uiso 1 1 calc R U . . .
C9 C 0.9037(4) 1.1064(5) 1.2165(3) 0.0610(18) Uani 1 1 d . . . . .
H9A H 0.9285 1.0735 1.2551 0.073 Uiso 1 1 calc R U . . .
C10 C 0.9348(4) 1.1926(4) 1.2048(3) 0.0453(14) Uani 1 1 d . . . . .
C11 C 0.8970(4) 1.2437(4) 1.1497(3) 0.0505(15) Uani 1 1 d . . . . .
H11A H 0.9173 1.3029 1.1433 0.061 Uiso 1 1 calc R U . . .
C12 C 0.8280(4) 1.2062(5) 1.1034(3) 0.0565(17) Uani 1 1 d . . . . .
H12A H 0.8021 1.2405 1.0657 0.068 Uiso 1 1 calc R U . . .
C13 C 0.3905(3) 0.7734(4) 0.7513(3) 0.0333(11) Uani 1 1 d . . . . .
C14 C 0.3249(3) 0.7018(4) 0.7552(2) 0.0319(11) Uani 1 1 d . . . . .
C15 C 0.3424(3) 0.6243(3) 0.7989(2) 0.0346(11) Uani 1 1 d . . . . .
C16 C 0.4256(4) 0.6009(5) 0.8380(3) 0.0525(15) Uani 1 1 d . . . . .
H16A H 0.4712 0.6376 0.8351 0.063 Uiso 1 1 calc R U . . .
C17 C 0.4385(4) 0.5253(5) 0.8792(4) 0.068(2) Uani 1 1 d . . . . .
H17A H 0.4927 0.5123 0.9053 0.081 Uiso 1 1 calc R U . . .
C18 C 0.3712(5) 0.4664(5) 0.8830(4) 0.067(2) Uani 1 1 d . . . . .
H18A H 0.3811 0.4149 0.9112 0.081 Uiso 1 1 calc R U . . .
C19 C 0.2922(4) 0.4850(4) 0.8456(3) 0.0493(15) Uani 1 1 d . . . . .
H19A H 0.2484 0.4453 0.8481 0.059 Uiso 1 1 calc R U . . .
C20 C 0.2744(3) 0.5634(4) 0.8026(2) 0.0326(11) Uani 1 1 d . . . . .
C21 C 0.1924(3) 0.5826(3) 0.7612(2) 0.0316(11) Uani 1 1 d . . . . .
C22 C 0.1785(3) 0.6589(4) 0.7203(3) 0.0391(12) Uani 1 1 d . . . . .
H22A H 0.1242 0.6716 0.6943 0.047 Uiso 1 1 calc R U . . .
C23 C 0.2450(4) 0.7181(4) 0.7170(3) 0.0408(13) Uani 1 1 d . . . . .
H23A H 0.2345 0.7693 0.6884 0.049 Uiso 1 1 calc R U . . .
C24 C 0.1181(3) 0.5208(3) 0.7606(2) 0.0328(11) Uani 1 1 d . . . . .
C25 C 0.344(2) 0.653(3) 0.568(3) 0.44(2) Uiso 0.5 1 d D . P . .
H25A H 0.3343 0.6141 0.6024 0.658 Uiso 0.5 1 calc R U P . .
H25B H 0.3985 0.6814 0.5822 0.658 Uiso 0.5 1 calc R U P . .
H25C H 0.3404 0.6157 0.5292 0.658 Uiso 0.5 1 calc R U P . .
O7 O 0.282(2) 0.723(2) 0.552(2) 0.44(2) Uiso 0.5 1 d D . P . .
H7C H 0.2921 0.7402 0.5927 0.526 Uiso 0.5 1 d R U P . .

loop_
_atom_site_aniso_label
_atom_site_aniso_U_11
_atom_site_aniso_U_22
_atom_site_aniso_U_33
_atom_site_aniso_U_23
_atom_site_aniso_U_13
_atom_site_aniso_U_12
Zn 0.0226(3) 0.0245(3) 0.0217(3) -0.0015(2) 0.00575(19) -0.0031(2)
O1 0.067(15) 0.059(10) 0.044(9) 0.018(7) -0.015(9) -0.022(10)
O1' 0.10(3) 0.09(2) 0.028(8) 0.008(10) -0.015(14) -0.039(18)
O2 0.046(3) 0.045(3) 0.057(4) 0.000 -0.015(3) 0.000
O3 0.052(2) 0.046(2) 0.042(2) -0.0033(18) 0.0067(19) -0.028(2)
O4 0.023(6) 0.028(10) 0.034(10) 0.004(7) 0.010(6) -0.001(5)
O4' 0.053(16) 0.041(16) 0.043(7) -0.004(8) 0.024(9) -0.013(10)
O5 0.042(2) 0.051(2) 0.036(2) -0.0026(18) 0.0036(17) -0.0248(19)
O6 0.045(2) 0.044(2) 0.040(2) -0.0049(17) 0.0188(17) -0.0225(18)
N1 0.033(2) 0.034(2) 0.0233(19) 0.0007(17) 0.0060(16) 0.0011(19)
N2 0.083(4) 0.065(4) 0.024(2) 0.001(2) -0.006(2) -0.021(3)
C1 0.047(3) 0.047(3) 0.033(3) -0.001(2) 0.014(2) -0.008(3)
C2 0.064(4) 0.068(4) 0.034(3) 0.002(3) 0.020(3) -0.018(3)
C3 0.076(4) 0.061(4) 0.024(3) 0.003(3) 0.012(3) -0.005(4)
C4 0.055(4) 0.044(3) 0.025(3) 0.000(2) -0.002(2) -0.005(3)
C5 0.041(3) 0.041(3) 0.027(2) 0.000(2) 0.005(2) -0.007(2)
C6 0.069(4) 0.046(4) 0.033(3) 0.002(3) -0.003(3) -0.008(3)
C7 0.063(4) 0.047(3) 0.030(3) 0.002(2) -0.003(3) -0.007(3)
C8 0.071(4) 0.049(4) 0.043(3) 0.010(3) -0.006(3) -0.013(3)
C9 0.067(4) 0.056(4) 0.044(3) 0.017(3) -0.014(3) -0.001(4)
C10 0.038(3) 0.041(3) 0.047(3) -0.005(3) -0.004(3) 0.001(3)
C11 0.060(4) 0.045(3) 0.041(3) 0.002(3) 0.004(3) -0.008(3)
C12 0.073(4) 0.052(4) 0.033(3) 0.007(3) -0.007(3) -0.011(3)
C13 0.031(3) 0.029(3) 0.041(3) -0.003(2) 0.012(2) -0.009(2)
C14 0.031(3) 0.033(3) 0.032(3) -0.002(2) 0.010(2) -0.010(2)
C15 0.038(3) 0.029(3) 0.035(3) -0.003(2) 0.006(2) -0.012(2)
C16 0.041(3) 0.046(3) 0.063(4) 0.004(3) 0.000(3) -0.009(3)
C17 0.044(4) 0.063(4) 0.080(5) 0.019(4) -0.012(3) -0.005(3)
C18 0.066(5) 0.050(4) 0.073(5) 0.026(4) -0.003(4) -0.003(3)
C19 0.046(3) 0.041(3) 0.056(4) 0.011(3) 0.005(3) -0.013(3)
C20 0.036(3) 0.031(2) 0.031(2) -0.002(2) 0.009(2) -0.009(2)
C21 0.034(3) 0.030(3) 0.030(2) -0.003(2) 0.008(2) -0.014(2)
C22 0.033(3) 0.043(3) 0.038(3) 0.003(2) 0.003(2) -0.010(2)
C23 0.045(3) 0.038(3) 0.037(3) 0.009(2) 0.005(2) -0.012(2)
C24 0.032(3) 0.030(3) 0.036(3) 0.000(2) 0.008(2) -0.007(2)

loop_
_atom_type_symbol
_atom_type_description
_atom_type_scat_dispersion_real
_atom_type_scat_dispersion_imag
_atom_type_scat_source
C C 0.0033 0.0016 'International Tables Vol C Tables 4.2.6.8 and 6.1.1.4'
H H 0.0000 0.0000 'International Tables Vol C Tables 4.2.6.8 and 6.1.1.4'
N N 0.0061 0.0033 'International Tables Vol C Tables 4.2.6.8 and 6.1.1.4'
O O 0.0106 0.0060 'International Tables Vol C Tables 4.2.6.8 and 6.1.1.4'
Zn Zn 0.2839 1.4301 'International Tables Vol C Tables 4.2.6.8 and 6.1.1.4'

loop_
_geom_angle_atom_site_label_1
_geom_angle_atom_site_label_2
_geom_angle_atom_site_label_3
_geom_angle
_geom_angle_site_symmetry_1
_geom_angle_site_symmetry_3
_geom_angle_publ_flag
O6 Zn O3 162.64(15) 3 . ?
O6 Zn N1 100.78(16) 3 . ?
O3 Zn N1 96.57(16) . . ?
O6 Zn O4' 92.8(9) 3 2_656 ?
O3 Zn O4' 83.4(10) . 2_656 ?
N1 Zn O4' 102.8(12) . 2_656 ?
O6 Zn O4 83.6(9) 3 2_656 ?
O3 Zn O4 91.5(9) . 2_656 ?
N1 Zn O4 106.7(10) . 2_656 ?
O4' Zn O4 9.4(17) 2_656 2_656 ?
O6 Zn O5 89.45(17) 3 4_556 ?
O3 Zn O5 86.68(18) . 4_556 ?
N1 Zn O5 102.76(15) . 4_556 ?
O4' Zn O5 153.5(13) 2_656 4_556 ?
O4 Zn O5 150.5(10) 2_656 4_556 ?
O6 Zn Zn 84.60(11) 3 2_656 ?
O3 Zn Zn 78.08(11) . 2_656 ?
N1 Zn Zn 173.38(12) . 2_656 ?
O4' Zn Zn 80.6(13) 2_656 2_656 ?
O4 Zn Zn 77.6(10) 2_656 2_656 ?
O5 Zn Zn 73.24(10) 4_556 2_656 ?
C10 O2 C10 123.3(7) . 2_757 ?
C13 O3 Zn 130.1(4) . . ?
C13 O4 Zn 125(2) . 2_656 ?
C13 O4' Zn 124(3) . 2_656 ?
C24 O5 Zn 132.4(3) . 4_546 ?
C24 O6 Zn 121.5(3) . 3_445 ?
C1 N1 C5 119.6(4) . . ?
C1 N1 Zn 119.3(3) . . ?
C5 N1 Zn 120.9(3) . . ?
C6 N2 C4 127.7(5) . . ?
C6 N2 H2B 116.2 . . ?
C4 N2 H2B 116.2 . . ?
N1 C1 C2 122.1(5) . . ?
N1 C1 H1A 119.0 . . ?
C2 C1 H1A 119.0 . . ?
C3 C2 C1 118.6(6) . . ?
C3 C2 H2C 120.7 . . ?
C1 C2 H2C 120.7 . . ?
C2 C3 C4 120.2(5) . . ?
C2 C3 H3A 119.9 . . ?
C4 C3 H3A 119.9 . . ?
C3 C4 C5 118.0(5) . . ?
C3 C4 N2 118.8(5) . . ?
C5 C4 N2 123.2(5) . . ?
N1 C5 C4 121.4(5) . . ?
N1 C5 H5A 119.3 . . ?
C4 C5 H5A 119.3 . . ?
O1' C6 O1 20(4) . . ?
O1' C6 N2 124(2) . . ?
O1 C6 N2 118(2) . . ?
O1' C6 C7 117(2) . . ?
O1 C6 C7 124(2) . . ?
N2 C6 C7 117.4(5) . . ?
C12 C7 C8 118.7(6) . . ?
C12 C7 C6 118.2(5) . . ?
C8 C7 C6 123.0(6) . . ?
C9 C8 C7 120.9(6) . . ?
C9 C8 H8A 119.6 . . ?
C7 C8 H8A 119.6 . . ?
C10 C9 C8 118.9(6) . . ?
C10 C9 H9A 120.5 . . ?
C8 C9 H9A 120.5 . . ?
C11 C10 C9 121.3(5) . . ?
C11 C10 O2 114.5(5) . . ?
C9 C10 O2 123.9(5) . . ?
C10 C11 C12 119.1(6) . . ?
C10 C11 H11A 120.4 . . ?
C12 C11 H11A 120.4 . . ?
C7 C12 C11 121.0(6) . . ?
C7 C12 H12A 119.5 . . ?
C11 C12 H12A 119.5 . . ?
O4 C13 O3 124(2) . . ?
O4 C13 O4' 15(3) . . ?
O3 C13 O4' 126(2) . . ?
O4 C13 C14 117.9(19) . . ?
O3 C13 C14 116.9(5) . . ?
O4' C13 C14 117(2) . . ?
C23 C14 C15 120.6(5) . . ?
C23 C14 C13 116.4(5) . . ?
C15 C14 C13 122.9(5) . . ?
C14 C15 C16 123.2(5) . . ?
C14 C15 C20 118.9(5) . . ?
C16 C15 C20 117.9(5) . . ?
C17 C16 C15 120.5(6) . . ?
C17 C16 H16A 119.7 . . ?
C15 C16 H16A 119.7 . . ?
C16 C17 C18 121.1(6) . . ?
C16 C17 H17A 119.4 . . ?
C18 C17 H17A 119.4 . . ?
C19 C18 C17 119.9(6) . . ?
C19 C18 H18A 120.1 . . ?
C17 C18 H18A 120.1 . . ?
C18 C19 C20 121.7(6) . . ?
C18 C19 H19A 119.1 . . ?
C20 C19 H19A 119.1 . . ?
C19 C20 C21 122.6(5) . . ?
C19 C20 C15 118.8(5) . . ?
C21 C20 C15 118.5(5) . . ?
C22 C21 C20 120.4(4) . . ?
C22 C21 C24 117.6(5) . . ?
C20 C21 C24 121.9(4) . . ?
C21 C22 C23 120.8(5) . . ?
C21 C22 H22A 119.6 . . ?
C23 C22 H22A 119.6 . . ?
C14 C23 C22 120.8(5) . . ?
C14 C23 H23A 119.6 . . ?
C22 C23 H23A 119.6 . . ?
O6 C24 O5 126.1(5) . . ?
O6 C24 C21 117.8(4) . . ?
O5 C24 C21 116.0(4) . . ?
O7 C25 H25A 109.5 . . ?
O7 C25 H25B 109.5 . . ?
H25A C25 H25B 109.5 . . ?
O7 C25 H25C 109.5 . . ?
H25A C25 H25C 109.5 . . ?
H25B C25 H25C 109.5 . . ?
C25 O7 H7C 92.2 . . ?

loop_
_geom_bond_atom_site_label_1
_geom_bond_atom_site_label_2
_geom_bond_distance
_geom_bond_site_symmetry_2
_geom_bond_publ_flag
Zn O6 1.993(3) 3 ?
Zn O3 1.993(4) . ?
Zn N1 2.034(4) . ?
Zn O4' 2.05(5) 2_656 ?
Zn O4 2.09(5) 2_656 ?
Zn O5 2.095(3) 4_556 ?
Zn Zn 3.0037(10) 2_656 ?
O1 C6 1.24(5) . ?
O1' C6 1.22(5) . ?
O2 C10 1.392(6) . ?
O2 C10 1.392(6) 2_757 ?
O3 C13 1.250(6) . ?
O4 C13 1.24(4) . ?
O4 Zn 2.09(4) 2_656 ?
O4' C13 1.30(5) . ?
O4' Zn 2.05(5) 2_656 ?
O5 C24 1.253(6) . ?
O5 Zn 2.095(3) 4_546 ?
O6 C24 1.249(6) . ?
O6 Zn 1.993(3) 3_445 ?
N1 C1 1.334(7) . ?
N1 C5 1.339(6) . ?
N2 C6 1.353(8) . ?
N2 C4 1.399(7) . ?
N2 H2B 0.8600 . ?
C1 C2 1.375(7) . ?
C1 H1A 0.9300 . ?
C2 C3 1.373(9) . ?
C2 H2C 0.9300 . ?
C3 C4 1.380(9) . ?
C3 H3A 0.9300 . ?
C4 C5 1.395(7) . ?
C5 H5A 0.9300 . ?
C6 C7 1.502(8) . ?
C7 C12 1.380(9) . ?
C7 C8 1.385(8) . ?
C8 C9 1.385(9) . ?
C8 H8A 0.9300 . ?
C9 C10 1.378(9) . ?
C9 H9A 0.9300 . ?
C10 C11 1.366(8) . ?
C11 C12 1.387(8) . ?
C11 H11A 0.9300 . ?
C12 H12A 0.9300 . ?
C13 C14 1.503(7) . ?
C14 C23 1.363(7) . ?
C14 C15 1.415(7) . ?
C15 C16 1.432(8) . ?
C15 C20 1.434(7) . ?
C16 C17 1.363(9) . ?
C16 H16A 0.9300 . ?
C17 C18 1.409(10) . ?
C17 H17A 0.9300 . ?
C18 C19 1.350(9) . ?
C18 H18A 0.9300 . ?
C19 C20 1.416(7) . ?
C19 H19A 0.9300 . ?
C20 C21 1.420(7) . ?
C21 C22 1.367(7) . ?
C21 C24 1.503(6) . ?
C22 C23 1.398(7) . ?
C22 H22A 0.9300 . ?
C23 H23A 0.9300 . ?
C25 O7 1.4000(10) . ?
C25 H25A 0.9600 . ?
C25 H25B 0.9600 . ?
C25 H25C 0.9600 . ?
O7 H7C 0.8499 . ?
